data_2206713
loop_
_publ_author_name
'Moreno-Fuquen, Rodolfo'
'Monta\~no, Angela Marcela'
'Atencio, Reinaldo'

_publ_section_title
;
 Isoquinoline 1-oxide--2-nitrobenzoic acid (1/1)
;
_journal_coeditor_code HG6230
_journal_issue 9
_journal_name_full 'Acta Crystallographica Section E'
_journal_page_first o3061
_journal_page_last o3062
_journal_paper_doi 10.1107/S1600536805026334
_journal_volume 61
_journal_year 2005
_chemical_formula_iupac 'C9 H7 N O, C7 H5 N O4'
_chemical_formula_moiety 'C9 H7 N O, C7 H5 N O4'
_chemical_formula_sum 'C16 H12 N2 O5'
_chemical_formula_weight 312.28
_chemical_melting_point 387.0(10)
_space_group_IT_number 14
_symmetry_cell_setting monoclinic
_symmetry_space_group_name_Hall '-P 2ybc'
_symmetry_space_group_name_H-M 'P 1 21/c 1'
_atom_sites_solution_hydrogens geom
_atom_sites_solution_primary direct
_atom_sites_solution_secondary difmap
_audit_creation_method SHELXL-97
_cell_angle_alpha 90.00
_cell_angle_beta 96.399(18)
_cell_angle_gamma 90.00
_cell_formula_units_Z 4
_cell_length_a 11.639(3)
_cell_length_b 7.235(4)
_cell_length_c 17.206(3)
_cell_measurement_reflns_used 25
_cell_measurement_temperature 293
_cell_measurement_theta_max 25.03
_cell_measurement_theta_min 1.0
_cell_volume 1439.9(9)
_computing_cell_refinement 'MSC/AFC Diffractometer Control Software'
_computing_data_collection
;
MSC/AFC Diffractometer Control Software (Molecular Structure Corporation,
1993)
;
_computing_data_reduction 'TEXSAN (Molecular Structure Corporation, 1995)'
_computing_molecular_graphics 'ORTEP-3 (Farrugia, 1997)'
_computing_publication_material SHELXL97
_computing_structure_refinement 'SHELXL97 (Sheldrick, 1997)'
_computing_structure_solution 'SHELXS86 (Sheldrick, 1990)'
_diffrn_measured_fraction_theta_full 0.996
_diffrn_measured_fraction_theta_max 0.996
_diffrn_measurement_device_type 'Rigaku AFC-7S'
_diffrn_measurement_method \w/2\q
_diffrn_radiation_monochromator graphite
_diffrn_radiation_source 'fine-focus X-ray sealed tube'
_diffrn_radiation_type MoK\a
_diffrn_radiation_wavelength 0.71073
_diffrn_reflns_av_sigmaI/netI 0.0246
_diffrn_reflns_limit_h_max 13
_diffrn_reflns_limit_h_min 0
_diffrn_reflns_limit_k_max 8
_diffrn_reflns_limit_k_min 0
_diffrn_reflns_limit_l_max 20
_diffrn_reflns_limit_l_min -20
_diffrn_reflns_number 2532
_diffrn_reflns_theta_full 25.03
_diffrn_reflns_theta_max 25.03
_diffrn_reflns_theta_min 1.76
_diffrn_standards_decay_% 0
_diffrn_standards_interval_time 150
_diffrn_standards_number 2
_exptl_absorpt_coefficient_mu 0.109
_exptl_absorpt_correction_type none
_exptl_crystal_colour pale-yellow
_exptl_crystal_density_diffrn 1.441
_exptl_crystal_density_method 'not measured'
_exptl_crystal_description prism
_exptl_crystal_F_000 648
_exptl_crystal_size_max 0.23
_exptl_crystal_size_mid 0.20
_exptl_crystal_size_min 0.12
_refine_diff_density_max 0.184
_refine_diff_density_min -0.164
_refine_ls_extinction_coef 0.0214(15)
_refine_ls_extinction_expression Fc^*^=kFc[1+0.001xFc^2^\l^3^/sin(2\q)]^-1/4^
_refine_ls_extinction_method SHELXL97
_refine_ls_goodness_of_fit_ref 1.083
_refine_ls_hydrogen_treatment mixed
_refine_ls_matrix_type full
_refine_ls_number_parameters 213
_refine_ls_number_reflns 2532
_refine_ls_number_restraints 0
_refine_ls_restrained_S_all 1.083
_refine_ls_R_factor_all 0.067
_refine_ls_R_factor_gt 0.040
_refine_ls_shift/su_max 0.000
_refine_ls_shift/su_mean 0.000
_refine_ls_structure_factor_coef Fsqd
_refine_ls_weighting_details 'calc w = 1/[\s^2^(Fo^2^)+(0.0367P)^2^+0.6379P] where P = (Fo^2^+2Fc^2^)/3'
_refine_ls_weighting_scheme calc
_refine_ls_wR_factor_gt 0.086
_refine_ls_wR_factor_ref 0.104
_reflns_number_gt 1847
_reflns_number_total 2532
_reflns_threshold_expression I>2\s(I)
_cod_data_source_file hg6230.cif
_cod_data_source_block I
_cod_original_sg_symbol_H-M 'P 21/c'
_cod_database_code 2206713
_cod_database_fobs_code 2206713

loop_
_symmetry_equiv_pos_as_xyz
'x, y, z'
'-x, y+1/2, -z+1/2'
'-x, -y, -z'
'x, -y-1/2, z-1/2'

loop_
_atom_site_label
_atom_site_fract_x
_atom_site_fract_y
_atom_site_fract_z
_atom_site_U_iso_or_equiv
_atom_site_adp_type
_atom_site_calc_flag
_atom_site_refinement_flags
_atom_site_occupancy
_atom_site_type_symbol
O1 0.40744(12) 0.1866(2) 0.22580(8) 0.0465(4) Uani d . 1 O
N1 0.48582(14) 0.1614(2) 0.17589(10) 0.0367(4) Uani d . 1 N
C8 0.49669(17) -0.0030(3) 0.14362(12) 0.0380(5) Uani d . 1 C
H8 0.4485 -0.0990 0.1556 0.046 Uiso calc R 1 H
C9 0.57919(17) -0.0354(3) 0.09174(11) 0.0359(5) Uani d . 1 C
C16 0.55663(17) 0.3065(3) 0.16014(12) 0.0420(5) Uani d . 1 C
H16 0.5485 0.4208 0.1836 0.050 Uiso calc R 1 H
C14 0.65181(17) 0.1123(3) 0.07356(12) 0.0386(5) Uani d . 1 C
C15 0.63738(18) 0.2825(3) 0.11095(13) 0.0430(5) Uani d . 1 C
H15 0.6851 0.3811 0.1014 0.052 Uiso calc R 1 H
C10 0.58902(19) -0.2097(3) 0.05616(13) 0.0455(5) Uani d . 1 C
H10 0.5420 -0.3072 0.0681 0.055 Uiso calc R 1 H
C13 0.73171(18) 0.0807(3) 0.01953(13) 0.0489(6) Uani d . 1 C
H13 0.7800 0.1758 0.0068 0.059 Uiso calc R 1 H
C12 0.7387(2) -0.0885(4) -0.01425(14) 0.0548(6) Uani d . 1 C
H12 0.7916 -0.1075 -0.0502 0.066 Uiso calc R 1 H
C11 0.6677(2) -0.2342(3) 0.00431(13) 0.0522(6) Uani d . 1 C
H11 0.6744 -0.3491 -0.0191 0.063 Uiso calc R 1 H
O4 0.24361(14) 0.4142(2) 0.20581(11) 0.0579(5) Uani d . 1 O
HO4 0.315(3) 0.330(5) 0.2080(19) 0.109(12) Uiso d . 1 H
N2 0.01858(18) 0.4717(3) 0.10164(12) 0.0547(5) Uani d . 1 N
C2 0.04442(18) 0.6520(3) 0.13718(12) 0.0399(5) Uani d . 1 C
C1 0.15747(17) 0.6985(3) 0.16543(12) 0.0373(5) Uani d . 1 C
C7 0.25856(17) 0.5686(3) 0.16991(13) 0.0413(5) Uani d . 1 C
C6 0.17605(19) 0.8761(3) 0.19298(13) 0.0454(6) Uani d . 1 C
H6 0.2506 0.9122 0.2120 0.054 Uiso calc R 1 H
C5 0.0867(2) 1.0021(3) 0.19299(14) 0.0518(6) Uani d . 1 C
H5 0.1016 1.1215 0.2114 0.062 Uiso calc R 1 H
C4 -0.0242(2) 0.9506(3) 0.16577(15) 0.0554(6) Uani d . 1 C
H4 -0.0846 1.0346 0.1664 0.066 Uiso calc R 1 H
C3 -0.04582(19) 0.7751(3) 0.13765(14) 0.0508(6) Uani d . 1 C
H3 -0.1207 0.7396 0.1191 0.061 Uiso calc R 1 H
O5 0.34724(14) 0.6113(2) 0.14451(13) 0.0738(6) Uani d . 1 O
O2 0.08988(17) 0.4029(3) 0.06384(12) 0.0775(6) Uani d . 1 O
O3 -0.07481(17) 0.4013(3) 0.10961(14) 0.0884(7) Uani d . 1 O

loop_
_atom_site_aniso_label
_atom_site_aniso_U_11
_atom_site_aniso_U_22
_atom_site_aniso_U_33
_atom_site_aniso_U_12
_atom_site_aniso_U_13
_atom_site_aniso_U_23
O1 0.0473(8) 0.0438(9) 0.0507(9) 0.0115(7) 0.0158(7) 0.0054(7)
N1 0.0353(9) 0.0337(10) 0.0405(9) 0.0034(7) 0.0022(8) 0.0010(8)
C8 0.0371(11) 0.0323(11) 0.0437(12) -0.0013(9) 0.0006(9) 0.0041(10)
C9 0.0340(10) 0.0349(11) 0.0371(11) 0.0031(9) -0.0033(9) 0.0037(9)
C16 0.0438(12) 0.0312(11) 0.0495(13) -0.0020(10) -0.0006(10) -0.0045(10)
C14 0.0343(11) 0.0374(12) 0.0430(11) 0.0011(9) -0.0011(9) 0.0037(10)
C15 0.0395(11) 0.0365(12) 0.0522(13) -0.0067(10) 0.0018(10) 0.0028(10)
C10 0.0500(13) 0.0346(12) 0.0506(13) 0.0021(10) -0.0002(11) -0.0014(10)
C13 0.0390(12) 0.0537(15) 0.0548(14) 0.0013(11) 0.0088(10) 0.0084(12)
C12 0.0531(14) 0.0635(17) 0.0493(13) 0.0171(13) 0.0130(11) 0.0048(13)
C11 0.0623(15) 0.0445(13) 0.0488(13) 0.0148(12) 0.0024(12) -0.0050(11)
O4 0.0437(9) 0.0492(10) 0.0831(12) 0.0100(8) 0.0178(8) 0.0239(9)
N2 0.0501(12) 0.0435(12) 0.0669(14) -0.0001(10) -0.0104(10) -0.0021(10)
C2 0.0399(11) 0.0363(12) 0.0428(12) -0.0004(9) 0.0012(9) 0.0037(10)
C1 0.0352(11) 0.0352(11) 0.0425(11) -0.0005(9) 0.0080(9) 0.0054(10)
C7 0.0349(11) 0.0383(12) 0.0504(13) -0.0023(10) 0.0040(10) 0.0000(10)
C6 0.0404(12) 0.0398(13) 0.0558(14) -0.0038(10) 0.0053(10) -0.0014(11)
C5 0.0620(15) 0.0373(12) 0.0575(14) 0.0023(12) 0.0135(12) -0.0037(11)
C4 0.0536(14) 0.0469(15) 0.0670(16) 0.0150(12) 0.0122(12) 0.0072(12)
C3 0.0380(12) 0.0495(14) 0.0633(15) 0.0049(11) -0.0013(11) 0.0071(12)
O5 0.0439(10) 0.0509(11) 0.1322(17) 0.0026(8) 0.0348(11) 0.0183(11)
O2 0.0697(12) 0.0662(13) 0.0938(14) 0.0141(10) -0.0032(11) -0.0316(11)
O3 0.0646(12) 0.0676(14) 0.1300(18) -0.0276(11) -0.0027(12) -0.0100(13)

loop_
_atom_type_symbol
_atom_type_description
_atom_type_scat_dispersion_real
_atom_type_scat_dispersion_imag
_atom_type_scat_source
C C 0.0033 0.0016 'International Tables Vol C Tables 4.2.6.8 and 6.1.1.4'
H H 0.0000 0.0000 'International Tables Vol C Tables 4.2.6.8 and 6.1.1.4'
N N 0.0061 0.0033 'International Tables Vol C Tables 4.2.6.8 and 6.1.1.4'
O O 0.0106 0.0060 'International Tables Vol C Tables 4.2.6.8 and 6.1.1.4'

loop_
_geom_angle_atom_site_label_1
_geom_angle_atom_site_label_2
_geom_angle_atom_site_label_3
_geom_angle
_geom_angle_publ_flag
C8 N1 O1 119.79(17) ?
C8 N1 C16 120.90(18) ?
O1 N1 C16 119.29(17) yes
N1 C8 C9 121.42(19) ?
N1 C8 H8 119.3 ?
C9 C8 H8 119.3 ?
C8 C9 C10 121.31(19) ?
C8 C9 C14 118.79(19) ?
C10 C9 C14 119.9(2) ?
C15 C16 N1 120.0(2) ?
C15 C16 H16 120.0 ?
N1 C16 H16 120.0 ?
C13 C14 C15 124.5(2) ?
C13 C14 C9 118.5(2) ?
C15 C14 C9 116.97(19) ?
C16 C15 C14 121.9(2) ?
C16 C15 H15 119.1 ?
C14 C15 H15 119.1 ?
C11 C10 C9 119.6(2) ?
C11 C10 H10 120.2 ?
C9 C10 H10 120.2 ?
C12 C13 C14 120.3(2) ?
C12 C13 H13 119.8 ?
C14 C13 H13 119.8 ?
C13 C12 C11 121.0(2) ?
C13 C12 H12 119.5 ?
C11 C12 H12 119.5 ?
C10 C11 C12 120.7(2) ?
C10 C11 H11 119.7 ?
C12 C11 H11 119.7 ?
C7 O4 HO4 112.4(18) ?
O2 N2 O3 123.9(2) yes
O2 N2 C2 118.0(2) yes
O3 N2 C2 118.1(2) ?
C3 C2 C1 122.2(2) ?
C3 C2 N2 117.33(19) ?
C1 C2 N2 120.36(19) ?
C6 C1 C2 116.82(19) ?
C6 C1 C7 118.30(19) ?
C2 C1 C7 124.86(19) ?
O5 C7 O4 124.0(2) ?
O5 C7 C1 121.3(2) ?
O4 C7 C1 114.67(18) ?
C1 C6 C5 121.7(2) ?
C1 C6 H6 119.2 ?
C5 C6 H6 119.2 ?
C4 C5 C6 119.9(2) ?
C4 C5 H5 120.0 ?
C6 C5 H5 120.0 ?
C3 C4 C5 120.0(2) ?
C3 C4 H4 120.0 ?
C5 C4 H4 120.0 ?
C4 C3 C2 119.4(2) ?
C4 C3 H3 120.3 ?
C2 C3 H3 120.3 ?

loop_
_geom_bond_atom_site_label_1
_geom_bond_atom_site_label_2
_geom_bond_site_symmetry_2
_geom_bond_distance
_geom_bond_publ_flag
O1 N1 . 1.333(2) yes
N1 C8 . 1.325(3) yes
N1 C16 . 1.380(3) yes
C8 C9 . 1.402(3) ?
C8 H8 . 0.9300 ?
C9 C10 . 1.412(3) ?
C9 C14 . 1.419(3) ?
C16 C15 . 1.344(3) ?
C16 H16 . 0.9300 ?
C14 C13 . 1.405(3) ?
C14 C15 . 1.408(3) ?
C15 H15 . 0.9300 ?
C10 C11 . 1.359(3) ?
C10 H10 . 0.9300 ?
C13 C12 . 1.361(3) ?
C13 H13 . 0.9300 ?
C12 C11 . 1.399(3) ?
C12 H12 . 0.9300 ?
C11 H11 . 0.9300 ?
O4 C7 . 1.297(3) ?
O4 HO4 . 1.03(3) yes
N2 O2 . 1.216(2) yes
N2 O3 . 1.222(3) yes
N2 C2 . 1.458(3) yes
C2 C3 . 1.378(3) ?
C2 C1 . 1.392(3) ?
C1 C6 . 1.378(3) ?
C1 C7 . 1.501(3) yes
C7 O5 . 1.205(2) yes
C7 O4 1 1.297(3) yes
C6 C5 . 1.383(3) ?
C6 H6 . 0.9300 ?
C5 C4 . 1.374(3) ?
C5 H5 . 0.9300 ?
C4 C3 . 1.372(3) ?
C4 H4 . 0.9300 ?
C3 H3 . 0.9300 ?

loop_
_geom_torsion_atom_site_label_1
_geom_torsion_atom_site_label_2
_geom_torsion_atom_site_label_3
_geom_torsion_atom_site_label_4
_geom_torsion
_geom_torsion_publ_flag
O1 N1 C8 C9 -179.10(17) ?
C16 N1 C8 C9 -0.8(3) ?
N1 C8 C9 C10 -178.69(19) ?
N1 C8 C9 C14 -0.3(3) ?
C8 N1 C16 C15 0.6(3) ?
O1 N1 C16 C15 178.91(18) ?
C8 C9 C14 C13 -177.91(18) ?
C10 C9 C14 C13 0.5(3) ?
C8 C9 C14 C15 1.5(3) ?
C10 C9 C14 C15 179.88(19) ?
N1 C16 C15 C14 0.7(3) ?
C13 C14 C15 C16 177.6(2) ?
C9 C14 C15 C16 -1.7(3) ?
C8 C9 C10 C11 178.0(2) ?
C14 C9 C10 C11 -0.4(3) ?
C15 C14 C13 C12 -179.4(2) ?
C9 C14 C13 C12 -0.1(3) ?
C14 C13 C12 C11 -0.5(3) ?
C9 C10 C11 C12 -0.1(3) ?
C13 C12 C11 C10 0.6(4) ?
O2 N2 C2 C3 142.0(2) ?
O3 N2 C2 C3 -35.8(3) yes
O2 N2 C2 C1 -34.7(3) ?
O3 N2 C2 C1 147.4(2) ?
C3 C2 C1 C6 -1.2(3) ?
N2 C2 C1 C6 175.42(19) ?
C3 C2 C1 C7 177.1(2) ?
N2 C2 C1 C7 -6.3(3) ?
C6 C1 C7 O5 -51.5(3) yes
C2 C1 C7 O5 130.2(2) yes
C6 C1 C7 O4 125.5(2) ?
C2 C1 C7 O4 -52.7(3) ?
C2 C1 C6 C5 0.3(3) ?
C7 C1 C6 C5 -178.0(2) ?
C1 C6 C5 C4 0.7(4) ?
C6 C5 C4 C3 -0.9(4) ?
C5 C4 C3 C2 0.1(4) ?
C1 C2 C3 C4 0.9(3) ?
N2 C2 C3 C4 -175.7(2) ?
